data_4128205
loop_
_publ_author_name
'Sugahara, Tomohiro'
'Guo, Jing-Dong'
'Hashizume, Daisuke'
'Sasamori, Takahiro'
'Tokitoh, Norihiro'

_publ_section_title
;
 Reversible Isomerizations between 1,4-Digermabenzenes and
 1,4-Digerma-Dewar-benzenes: Air-Stable Activators for Small Molecules.
;
_journal_issue 6
_journal_name_full 'Journal of the American Chemical Society'
_journal_page_first 2263
_journal_page_last 2267
_journal_paper_doi 10.1021/jacs.9b00129
_journal_volume 141
_journal_year 2019
_chemical_formula_moiety 'C61 H118 Ge2 O2 Si8'
_chemical_formula_sum 'C61 H118 Ge2 O2 Si8'
_chemical_formula_weight 1253.45
_space_group_crystal_system monoclinic
_space_group_IT_number 14
_space_group_name_Hall '-P 2ybc'
_space_group_name_H-M_alt 'P 1 21/c 1'
_symmetry_space_group_name_Hall '-P 2ybc'
_symmetry_space_group_name_H-M 'P 1 21/c 1'
_atom_sites_solution_hydrogens geom
_atom_sites_solution_primary direct
_atom_sites_solution_secondary difmap
_audit_creation_method SHELXL-2014/7
_cell_angle_alpha 90
_cell_angle_beta 98.1130(10)
_cell_angle_gamma 90
_cell_formula_units_Z 4
_cell_length_a 17.1325(2)
_cell_length_b 23.6837(3)
_cell_length_c 18.3085(3)
_cell_measurement_reflns_used 106632
_cell_measurement_temperature 103(2)
_cell_measurement_theta_max 25.499
_cell_measurement_theta_min 1.415
_cell_volume 7354.52(18)
_computing_cell_refinement HKL2000
_computing_data_collection CrystalClear
_computing_data_reduction HKL2000
_computing_molecular_graphics 'Yadokari-XG 2011 (Wakita Nemoto et al., 2011)'
_computing_publication_material 'Yadokari-XG 2011 (Wakita,Nemoto et al., 2011)'
_computing_structure_refinement 'SHELXL-2014/7 (Sheldrick, 2014)'
_computing_structure_solution SIR2004
_diffrn_ambient_temperature 103(2)
_diffrn_detector_area_resol_mean 28.5714
_diffrn_measured_fraction_theta_full 0.998
_diffrn_measured_fraction_theta_max 0.998
_diffrn_measurement_device_type 'Rigaku Saturn'
_diffrn_measurement_method \w
_diffrn_radiation_type MoK\a
_diffrn_radiation_wavelength 0.71069
_diffrn_reflns_av_R_equivalents 0.1276
_diffrn_reflns_av_unetI/netI 0.0518
_diffrn_reflns_Laue_measured_fraction_full 0.998
_diffrn_reflns_Laue_measured_fraction_max 0.998
_diffrn_reflns_limit_h_max 20
_diffrn_reflns_limit_h_min -20
_diffrn_reflns_limit_k_max 28
_diffrn_reflns_limit_k_min -28
_diffrn_reflns_limit_l_max 22
_diffrn_reflns_limit_l_min -22
_diffrn_reflns_number 106632
_diffrn_reflns_point_group_measured_fraction_full 0.998
_diffrn_reflns_point_group_measured_fraction_max 0.998
_diffrn_reflns_theta_full 25.240
_diffrn_reflns_theta_max 25.499
_diffrn_reflns_theta_min 1.415
_diffrn_source 'fine-focus sealed tube'
_exptl_absorpt_coefficient_mu 0.983
_exptl_absorpt_correction_T_max 0.827
_exptl_absorpt_correction_T_min 0.681
_exptl_absorpt_correction_type multi-scan
_exptl_absorpt_process_details
;
 MULABS - Empirical Correction for Absorption Anisotropy.
 Blessing, R. H., Acta Cryst., A51, 33-38 (1995).
;
_exptl_crystal_colour colorless
_exptl_crystal_density_diffrn 1.132
_exptl_crystal_description plate
_exptl_crystal_F_000 2704
_exptl_crystal_size_max 0.170
_exptl_crystal_size_mid 0.140
_exptl_crystal_size_min 0.110
_refine_diff_density_max 1.921
_refine_diff_density_min -1.086
_refine_diff_density_rms 0.150
_refine_ls_extinction_method none
_refine_ls_goodness_of_fit_ref 1.026
_refine_ls_hydrogen_treatment mixed
_refine_ls_matrix_type full
_refine_ls_number_parameters 803
_refine_ls_number_reflns 13677
_refine_ls_number_restraints 0
_refine_ls_restrained_S_all 1.026
_refine_ls_R_factor_all 0.0723
_refine_ls_R_factor_gt 0.0520
_refine_ls_shift/su_max 0.073
_refine_ls_shift/su_mean 0.004
_refine_ls_structure_factor_coef Fsqd
_refine_ls_weighting_details 'w=1/[?^2^(Fo^2^)+(0.0690P)^2^+13.9660P] where P=(Fo^2^+2Fc^2^)/3'
_refine_ls_weighting_scheme calc
_refine_ls_wR_factor_gt 0.1306
_refine_ls_wR_factor_ref 0.1454
_reflns_Friedel_coverage 0.000
_reflns_number_gt 11408
_reflns_number_total 13677
_reflns_threshold_expression 'I > 2\s(I)'
_cod_data_source_file ja9b00129_si_003.cif
_cod_data_source_block compound16
_cod_depositor_comments
;
The following automatic conversions were performed:
data name '__diffrn_source' replaced with '_diffrn_source'.

Automatic conversion script
Id: cif_correct_tags 4968 2017-02-21 14:55:21Z antanas 
;
_cod_database_code 4128205
_shelx_shelxl_version_number 2014/7
_shelx_space_group_comment
;
The symmetry employed for this shelxl refinement is uniquely defined
by the following loop, which should always be used as a source of
symmetry information in preference to the above space-group names.
They are only intended as comments.
;
_shelx_estimated_absorpt_t_min 0.851
_shelx_estimated_absorpt_t_max 0.900

loop_
_space_group_symop_operation_xyz
'x, y, z'
'-x, y+1/2, -z+1/2'
'-x, -y, -z'
'x, -y-1/2, z-1/2'

loop_
_atom_site_label
_atom_site_type_symbol
_atom_site_fract_x
_atom_site_fract_y
_atom_site_fract_z
_atom_site_U_iso_or_equiv
_atom_site_adp_type
_atom_site_occupancy
_atom_site_site_symmetry_order
_atom_site_calc_flag
_atom_site_refinement_flags_posn
_atom_site_refinement_flags_adp
_atom_site_refinement_flags_occupancy
_atom_site_disorder_assembly
_atom_site_disorder_group
Ge1 Ge 0.64212(2) 0.71684(2) 0.64966(2) 0.02481(4) Uani 1 1 d . . . . .
Ge2 Ge 0.78829(2) 0.63580(2) 0.67779(2) 0.02336(4) Uani 1 1 d . . . . .
O1 O 0.62892(8) 0.64279(6) 0.68512(8) 0.0404(4) Uani 1 1 d . . . . .
C1 C 0.68634(12) 0.60314(9) 0.69855(11) 0.0401(5) Uani 1 1 d . . . . .
O2 O 0.66831(9) 0.55705(7) 0.71951(10) 0.0585(5) Uani 1 1 d . . . . .
C2 C 0.72014(10) 0.73726(8) 0.73263(9) 0.0280(4) Uani 1 1 d . . . . .
C3 C 0.78017(11) 0.70062(8) 0.74483(9) 0.0327(5) Uani 1 1 d . . . . .
C4 C 0.69276(10) 0.69779(8) 0.56425(9) 0.0295(4) Uani 1 1 d . . . . .
C5 C 0.75074(10) 0.65877(8) 0.57576(9) 0.0310(5) Uani 1 1 d . . . . .
C6 C 0.70986(11) 0.78505(8) 0.78625(10) 0.0345(5) Uani 1 1 d . . . . .
H1 H 0.7173 0.7699 0.8372 0.041 Uiso 1 1 calc R U . . .
H2 H 0.6553 0.7997 0.7756 0.041 Uiso 1 1 calc R U . . .
C7 C 0.76777(13) 0.83364(9) 0.78163(12) 0.0447(6) Uani 1 1 d . . . . .
H3 H 0.8218 0.8190 0.7891 0.067 Uiso 1 1 calc R U . . .
H4 H 0.7617 0.8616 0.8199 0.067 Uiso 1 1 calc R U . . .
H5 H 0.7569 0.8515 0.7330 0.067 Uiso 1 1 calc R U . . .
C8 C 0.83502(13) 0.69846(10) 0.81865(11) 0.0485(6) Uani 1 1 d . . . . .
H6 H 0.8853 0.6800 0.8118 0.058 Uiso 1 1 calc R U . . .
H7 H 0.8468 0.7373 0.8371 0.058 Uiso 1 1 calc R U . . .
C9 C 0.79491(17) 0.66528(11) 0.87448(12) 0.0619(8) Uani 1 1 d . . . . .
H8 H 0.7459 0.6843 0.8820 0.093 Uiso 1 1 calc R U . . .
H9 H 0.8302 0.6632 0.9215 0.093 Uiso 1 1 calc R U . . .
H10 H 0.7829 0.6270 0.8558 0.093 Uiso 1 1 calc R U . . .
C10 C 0.66418(13) 0.72444(10) 0.48981(11) 0.0442(6) Uani 1 1 d . . . . .
H11 H 0.6612 0.7658 0.4966 0.053 Uiso 1 1 calc R U . . .
H12 H 0.7040 0.7172 0.4567 0.053 Uiso 1 1 calc R U . . .
C11 C 0.58579(13) 0.70415(11) 0.45237(12) 0.0545(7) Uani 1 1 d . . . . .
H13 H 0.5873 0.6631 0.4464 0.082 Uiso 1 1 calc R U . . .
H14 H 0.5740 0.7220 0.4038 0.082 Uiso 1 1 calc R U . . .
H15 H 0.5448 0.7141 0.4824 0.082 Uiso 1 1 calc R U . . .
C12 C 0.78488(12) 0.62913(9) 0.51431(11) 0.0436(6) Uani 1 1 d . . . . .
H16 H 0.8332 0.6087 0.5356 0.052 Uiso 1 1 calc R U . . .
H17 H 0.8002 0.6578 0.4797 0.052 Uiso 1 1 calc R U . . .
C13 C 0.72817(15) 0.58750(10) 0.47157(12) 0.0559(7) Uani 1 1 d . . . . .
H18 H 0.7047 0.5635 0.5063 0.084 Uiso 1 1 calc R U . . .
H19 H 0.7569 0.5639 0.4403 0.084 Uiso 1 1 calc R U . . .
H20 H 0.6864 0.6083 0.4406 0.084 Uiso 1 1 calc R U . . .
C14 C 0.53594(9) 0.74867(8) 0.62019(9) 0.0256(4) Uani 1 1 d . . . . .
C15 C 0.52765(9) 0.80624(8) 0.59971(9) 0.0263(4) Uani 1 1 d . . . . .
C16 C 0.45757(10) 0.82445(8) 0.55680(9) 0.0283(4) Uani 1 1 d . . . . .
H21 H 0.4543 0.8624 0.5399 0.034 Uiso 1 1 calc R U . . .
C17 C 0.39286(9) 0.78925(7) 0.53811(9) 0.0255(4) Uani 1 1 d . . . . .
C18 C 0.39965(9) 0.73472(7) 0.56566(9) 0.0237(4) Uani 1 1 d . . . . .
H22 H 0.3547 0.7109 0.5574 0.028 Uiso 1 1 calc R U . . .
C19 C 0.46888(9) 0.71277(7) 0.60488(9) 0.0233(4) Uani 1 1 d . . . . .
C20 C 0.58635(10) 0.85230(8) 0.62808(9) 0.0285(4) Uani 1 1 d . . . . .
H23 H 0.6304 0.8323 0.6594 0.034 Uiso 1 1 calc R U . . .
Si1 Si 0.53647(3) 0.89763(2) 0.69547(3) 0.03243(13) Uani 1 1 d . . . . .
C21 C 0.48026(13) 0.85191(10) 0.75280(12) 0.0510(6) Uani 1 1 d . . . . .
H24 H 0.5167 0.8261 0.7823 0.077 Uiso 1 1 calc R U . . .
H25 H 0.4409 0.8301 0.7205 0.077 Uiso 1 1 calc R U . . .
H26 H 0.4537 0.8756 0.7857 0.077 Uiso 1 1 calc R U . . .
C22 C 0.61409(13) 0.93411(9) 0.76044(11) 0.0460(6) Uani 1 1 d . . . . .
H27 H 0.5891 0.9595 0.7925 0.069 Uiso 1 1 calc R U . . .
H28 H 0.6482 0.9560 0.7323 0.069 Uiso 1 1 calc R U . . .
H29 H 0.6458 0.9060 0.7907 0.069 Uiso 1 1 calc R U . . .
C23 C 0.46338(12) 0.95035(9) 0.65016(13) 0.0467(6) Uani 1 1 d . . . . .
H30 H 0.4177 0.9304 0.6239 0.070 Uiso 1 1 calc R U . . .
H31 H 0.4881 0.9732 0.6151 0.070 Uiso 1 1 calc R U . . .
H32 H 0.4462 0.9750 0.6878 0.070 Uiso 1 1 calc R U . . .
Si2 Si 0.63534(3) 0.89346(2) 0.55698(3) 0.03406(13) Uani 1 1 d . . . . .
C24 C 0.74138(12) 0.87056(12) 0.56516(12) 0.0571(7) Uani 1 1 d . . . . .
H33 H 0.7439 0.8293 0.5623 0.086 Uiso 1 1 calc R U . . .
H34 H 0.7697 0.8832 0.6126 0.086 Uiso 1 1 calc R U . . .
H35 H 0.7658 0.8872 0.5249 0.086 Uiso 1 1 calc R U . . .
C25 C 0.63719(16) 0.97182(10) 0.57105(14) 0.0652(7) Uani 1 1 d . . . . .
H36 H 0.6725 0.9891 0.5397 0.098 Uiso 1 1 calc R U . . .
H37 H 0.6562 0.9803 0.6229 0.098 Uiso 1 1 calc R U . . .
H38 H 0.5839 0.9870 0.5579 0.098 Uiso 1 1 calc R U . . .
C26 C 0.58577(12) 0.88199(9) 0.46077(10) 0.0412(5) Uani 1 1 d . . . . .
H39 H 0.5365 0.9036 0.4528 0.062 Uiso 1 1 calc R U . . .
H40 H 0.5742 0.8417 0.4531 0.062 Uiso 1 1 calc R U . . .
H41 H 0.6206 0.8946 0.4259 0.062 Uiso 1 1 calc R U . . .
C27 C 0.46409(11) 0.65278(7) 0.63321(9) 0.0287(4) Uani 1 1 d . . . . .
H42 H 0.5204 0.6405 0.6446 0.034 Uiso 1 1 calc R U . . .
Si3 Si 0.42885(3) 0.65624(2) 0.72662(3) 0.02970(12) Uani 1 1 d . . . . .
C28 C 0.50198(13) 0.69659(9) 0.79188(10) 0.0394(5) Uani 1 1 d . . . . .
H43 H 0.5157 0.7317 0.7683 0.059 Uiso 1 1 calc R U . . .
H44 H 0.5496 0.6737 0.8049 0.059 Uiso 1 1 calc R U . . .
H45 H 0.4791 0.7055 0.8366 0.059 Uiso 1 1 calc R U . . .
C29 C 0.33097(12) 0.69185(9) 0.72027(10) 0.0398(5) Uani 1 1 d . . . . .
H46 H 0.2934 0.6730 0.6828 0.060 Uiso 1 1 calc R U . . .
H47 H 0.3363 0.7315 0.7065 0.060 Uiso 1 1 calc R U . . .
H48 H 0.3118 0.6898 0.7682 0.060 Uiso 1 1 calc R U . . .
C30 C 0.42405(14) 0.58415(9) 0.76760(11) 0.0436(6) Uani 1 1 d . . . . .
H49 H 0.4092 0.5873 0.8172 0.065 Uiso 1 1 calc R U . . .
H50 H 0.4758 0.5659 0.7706 0.065 Uiso 1 1 calc R U . . .
H51 H 0.3847 0.5614 0.7365 0.065 Uiso 1 1 calc R U . . .
Si4 Si 0.41599(3) 0.59601(2) 0.56827(3) 0.03600(14) Uani 1 1 d . . . . .
C31 C 0.41927(16) 0.61171(10) 0.46840(11) 0.0537(7) Uani 1 1 d . . . . .
H52 H 0.3945 0.5807 0.4381 0.081 Uiso 1 1 calc R U . . .
H53 H 0.4743 0.6157 0.4600 0.081 Uiso 1 1 calc R U . . .
H54 H 0.3908 0.6469 0.4548 0.081 Uiso 1 1 calc R U . . .
C32 C 0.31082(14) 0.58171(11) 0.57805(13) 0.0550(7) Uani 1 1 d . . . . .
H55 H 0.2786 0.6146 0.5609 0.082 Uiso 1 1 calc R U . . .
H56 H 0.3064 0.5744 0.6300 0.082 Uiso 1 1 calc R U . . .
H57 H 0.2923 0.5486 0.5484 0.082 Uiso 1 1 calc R U . . .
C33 C 0.47591(15) 0.53067(9) 0.59138(12) 0.0488(6) Uani 1 1 d . . . . .
H58 H 0.4799 0.5232 0.6444 0.073 Uiso 1 1 calc R U . . .
H59 H 0.5288 0.5360 0.5780 0.073 Uiso 1 1 calc R U . . .
H60 H 0.4504 0.4986 0.5638 0.073 Uiso 1 1 calc R U . . .
C34 C 0.31518(10) 0.80943(8) 0.49285(10) 0.0319(5) Uani 1 1 d . . . . .
C35 C 0.32543(14) 0.86664(10) 0.45600(14) 0.0577(7) Uani 1 1 d . . . . .
H61 H 0.2764 0.8768 0.4245 0.086 Uiso 1 1 calc R U . . .
H62 H 0.3683 0.8641 0.4260 0.086 Uiso 1 1 calc R U . . .
H63 H 0.3381 0.8956 0.4940 0.086 Uiso 1 1 calc R U . . .
C36 C 0.25327(12) 0.81428(11) 0.54521(13) 0.0542(7) Uani 1 1 d . . . . .
H64 H 0.2477 0.7778 0.5692 0.081 Uiso 1 1 calc R U . . .
H65 H 0.2025 0.8252 0.5172 0.081 Uiso 1 1 calc R U . . .
H66 H 0.2699 0.8429 0.5828 0.081 Uiso 1 1 calc R U . . .
C37 C 0.28781(13) 0.76693(10) 0.43229(12) 0.0505(6) Uani 1 1 d . . . . .
H67 H 0.2768 0.7307 0.4546 0.076 Uiso 1 1 calc R U . . .
H68 H 0.3292 0.7618 0.4010 0.076 Uiso 1 1 calc R U . . .
H69 H 0.2398 0.7809 0.4022 0.076 Uiso 1 1 calc R U . . .
C87 C 0.89351(9) 0.59926(7) 0.69608(9) 0.0237(4) Uani 1 1 d . . . . .
C90 C 0.90637(9) 0.55052(7) 0.74080(9) 0.0250(4) Uani 1 1 d . . . . .
C91 C 0.96009(10) 0.62455(7) 0.66989(9) 0.0251(4) Uani 1 1 d . . . . .
C44 C 0.84255(9) 0.51632(7) 0.76957(9) 0.0253(4) Uani 1 1 d . . . . .
H72 H 0.7946 0.5409 0.7630 0.030 Uiso 1 1 calc R U . . .
Si5 Si 0.86199(3) 0.49947(2) 0.87226(3) 0.02945(12) Uani 1 1 d . . . . .
C45 C 0.90842(12) 0.42884(8) 0.89503(11) 0.0393(5) Uani 1 1 d . . . . .
H73 H 0.9141 0.4227 0.9484 0.059 Uiso 1 1 calc R U . . .
H74 H 0.9605 0.4277 0.8788 0.059 Uiso 1 1 calc R U . . .
H75 H 0.8750 0.3992 0.8698 0.059 Uiso 1 1 calc R U . . .
C46 C 0.92944(13) 0.55261(9) 0.92444(12) 0.0452(6) Uani 1 1 d . . . . .
H76 H 0.9153 0.5906 0.9058 0.068 Uiso 1 1 calc R U . . .
H77 H 0.9840 0.5444 0.9178 0.068 Uiso 1 1 calc R U . . .
H78 H 0.9242 0.5506 0.9770 0.068 Uiso 1 1 calc R U . . .
C47 C 0.76496(12) 0.49895(10) 0.90810(11) 0.0458(6) Uani 1 1 d . . . . .
H79 H 0.7417 0.5368 0.9034 0.069 Uiso 1 1 calc R U . . .
H80 H 0.7730 0.4877 0.9601 0.069 Uiso 1 1 calc R U . . .
H81 H 0.7294 0.4721 0.8795 0.069 Uiso 1 1 calc R U . . .
Si6 Si 0.81651(3) 0.45318(2) 0.70744(3) 0.03478(14) Uani 1 1 d . . . . .
C48 C 0.73395(13) 0.41159(10) 0.73832(13) 0.0522(7) Uani 1 1 d . . . . .
H82 H 0.6885 0.4364 0.7402 0.078 Uiso 1 1 calc R U . . .
H83 H 0.7512 0.3959 0.7875 0.078 Uiso 1 1 calc R U . . .
H84 H 0.7191 0.3807 0.7035 0.078 Uiso 1 1 calc R U . . .
C49 C 0.90306(14) 0.40520(9) 0.70168(13) 0.0507(6) Uani 1 1 d . . . . .
H85 H 0.8855 0.3721 0.6717 0.076 Uiso 1 1 calc R U . . .
H86 H 0.9254 0.3930 0.7514 0.076 Uiso 1 1 calc R U . . .
H87 H 0.9432 0.4255 0.6789 0.076 Uiso 1 1 calc R U . . .
C50 C 0.78384(15) 0.47855(10) 0.61164(12) 0.0508(7) Uani 1 1 d . . . . .
H88 H 0.7366 0.5020 0.6109 0.076 Uiso 1 1 calc R U . . .
H89 H 0.7718 0.4461 0.5788 0.076 Uiso 1 1 calc R U . . .
H90 H 0.8260 0.5009 0.5948 0.076 Uiso 1 1 calc R U . . .
C51 C 0.95727(11) 0.67346(8) 0.61624(11) 0.0372(5) Uani 1 1 d . . . . .
H179 H 0.9004 0.6826 0.6005 0.036(11) Uiso 0.4727(8) 1 calc R . P A 1
H180 H 0.8998 0.6803 0.6004 0.052(13) Uiso 0.5273(8) 1 calc R . P A 2
Si7 Si 0.99881(6) 0.74346(4) 0.63826(6) 0.0353(3) Uani 0.5273(8) 1 d . . P A 2
C52 C 1.1027(2) 0.74120(16) 0.6890(2) 0.0398(10) Uani 0.5273(8) 1 d . . P A 2
H161 H 1.1217 0.7798 0.6993 0.060 Uiso 0.5273(8) 1 calc R U P A 2
H162 H 1.1031 0.7207 0.7356 0.060 Uiso 0.5273(8) 1 calc R U P A 2
H163 H 1.1370 0.7219 0.6586 0.060 Uiso 0.5273(8) 1 calc R U P A 2
C53 C 0.9948(3) 0.78893(18) 0.5552(3) 0.0606(14) Uani 0.5273(8) 1 d . . P A 2
H164 H 1.0176 0.8259 0.5694 0.091 Uiso 0.5273(8) 1 calc R U P A 2
H165 H 1.0248 0.7712 0.5196 0.091 Uiso 0.5273(8) 1 calc R U P A 2
H166 H 0.9398 0.7937 0.5327 0.091 Uiso 0.5273(8) 1 calc R U P A 2
C54 C 0.93638(18) 0.78603(15) 0.6916(2) 0.1297(14) Uani 1 1 d . . . . .
H167 H 0.8895 0.7661 0.7031 0.195 Uiso 0.4727(8) 1 calc R U P A 1
H168 H 0.9561 0.8112 0.7325 0.195 Uiso 0.4727(8) 1 calc R U P A 1
H169 H 0.9227 0.8083 0.6464 0.195 Uiso 0.4727(8) 1 calc R U P A 1
H170 H 0.9607 0.8231 0.7022 0.195 Uiso 0.5273(8) 1 calc R U P A 2
H171 H 0.8841 0.7908 0.6628 0.195 Uiso 0.5273(8) 1 calc R U P A 2
H172 H 0.9313 0.7667 0.7380 0.195 Uiso 0.5273(8) 1 calc R U P A 2
Si8 Si 0.99703(6) 0.64129(5) 0.52533(6) 0.0388(3) Uani 0.5273(8) 1 d . . P A 2
C55 C 0.9844(3) 0.56276(17) 0.5190(3) 0.0493(12) Uani 0.5273(8) 1 d . . P A 2
H143 H 1.0090 0.5453 0.5651 0.074 Uiso 0.5273(8) 1 calc R U P A 2
H144 H 0.9281 0.5535 0.5108 0.074 Uiso 0.5273(8) 1 calc R U P A 2
H145 H 1.0095 0.5484 0.4778 0.074 Uiso 0.5273(8) 1 calc R U P A 2
C56 C 1.10907(13) 0.65733(13) 0.53469(14) 0.0641(8) Uani 1 1 d . . . . .
H146 H 1.1207 0.6521 0.4842 0.096 Uiso 0.4727(8) 1 calc R U P A 1
H147 H 1.1348 0.6919 0.5555 0.096 Uiso 0.4727(8) 1 calc R U P A 1
H148 H 1.1289 0.6249 0.5650 0.096 Uiso 0.4727(8) 1 calc R U P A 1
H149 H 1.1358 0.6406 0.5804 0.096 Uiso 0.5273(8) 1 calc R U P A 2
H150 H 1.1307 0.6412 0.4925 0.096 Uiso 0.5273(8) 1 calc R U P A 2
H151 H 1.1173 0.6983 0.5359 0.096 Uiso 0.5273(8) 1 calc R U P A 2
C57 C 0.9657(4) 0.7248(4) 0.4729(3) 0.115(3) Uani 0.4727(8) 1 d . . P A 1
H152 H 0.9875 0.7222 0.4263 0.173 Uiso 0.4727(8) 1 calc R U P A 1
H153 H 0.9080 0.7241 0.4628 0.173 Uiso 0.4727(8) 1 calc R U P A 1
H154 H 0.9830 0.7601 0.4979 0.173 Uiso 0.4727(8) 1 calc R U P A 1
C85 C 1.1292(2) 0.52115(16) 0.7412(2) 0.0313(10) Uani 0.4727(8) 1 d . . P A 1
C88 C 1.1554(2) 0.50273(18) 0.6718(2) 0.0373(11) Uani 0.4727(8) 1 d . . P A 1
H190 H 1.2078 0.4856 0.6825 0.056 Uiso 0.4727(8) 1 calc R U P A 1
H191 H 1.1181 0.4749 0.6474 0.056 Uiso 0.4727(8) 1 calc R U P A 1
H192 H 1.1577 0.5354 0.6393 0.056 Uiso 0.4727(8) 1 calc R U P A 1
Si9 Si 1.00516(8) 0.73975(6) 0.67935(9) 0.0609(4) Uani 0.4727(8) 1 d . . P A 1
C64 C 1.0348(5) 0.7189(3) 0.7819(4) 0.143(3) Uani 0.4727(8) 1 d . . P A 1
H173 H 1.0768 0.6906 0.7858 0.214 Uiso 0.4727(8) 1 calc R U P A 1
H174 H 1.0536 0.7524 0.8105 0.214 Uiso 0.4727(8) 1 calc R U P A 1
H175 H 0.9889 0.7033 0.8013 0.214 Uiso 0.4727(8) 1 calc R U P A 1
C65 C 0.9500(3) 0.6744(2) 0.4373(2) 0.0553(14) Uani 0.5273(8) 1 d . . P A 2
H155 H 0.9565 0.7155 0.4404 0.083 Uiso 0.5273(8) 1 calc R U P A 2
H156 H 0.9751 0.6599 0.3962 0.083 Uiso 0.5273(8) 1 calc R U P A 2
H157 H 0.8937 0.6651 0.4291 0.083 Uiso 0.5273(8) 1 calc R U P A 2
Si10 Si 1.00140(7) 0.66338(7) 0.53344(7) 0.0481(4) Uani 0.4727(8) 1 d . . P A 1
C66 C 0.9702(3) 0.5965(3) 0.4893(3) 0.0768(18) Uani 0.4727(8) 1 d . . P A 1
H158 H 0.9949 0.5920 0.4445 0.115 Uiso 0.4727(8) 1 calc R U P A 1
H159 H 0.9863 0.5654 0.5233 0.115 Uiso 0.4727(8) 1 calc R U P A 1
H160 H 0.9127 0.5964 0.4763 0.115 Uiso 0.4727(8) 1 calc R U P A 1
C67 C 1.0983(3) 0.7673(2) 0.6573(3) 0.0649(17) Uani 0.4727(8) 1 d . . P A 1
H176 H 1.1340 0.7358 0.6513 0.097 Uiso 0.4727(8) 1 calc R U P A 1
H177 H 1.0888 0.7889 0.6112 0.097 Uiso 0.4727(8) 1 calc R U P A 1
H178 H 1.1222 0.7919 0.6973 0.097 Uiso 0.4727(8) 1 calc R U P A 1
C81 C 1.1944(2) 0.5800(2) 0.7626(3) 0.0578(15) Uani 0.5273(8) 1 d . . P A 2
H181 H 1.1818 0.6165 0.7833 0.087 Uiso 0.5273(8) 1 calc R U P A 2
H182 H 1.2453 0.5666 0.7877 0.087 Uiso 0.5273(8) 1 calc R U P A 2
H183 H 1.1972 0.5843 0.7098 0.087 Uiso 0.5273(8) 1 calc R U P A 2
C93 C 1.04847(19) 0.54769(15) 0.7260(2) 0.0240(9) Uani 0.4727(8) 1 d . . P A 1
C89 C 1.1413(3) 0.5328(2) 0.8621(3) 0.0654(15) Uani 0.5273(8) 1 d . . P A 2
H184 H 1.1020 0.5057 0.8748 0.098 Uiso 0.5273(8) 1 calc R U P A 2
H185 H 1.1943 0.5192 0.8812 0.098 Uiso 0.5273(8) 1 calc R U P A 2
H186 H 1.1325 0.5696 0.8840 0.098 Uiso 0.5273(8) 1 calc R U P A 2
C86 C 1.13306(19) 0.53905(16) 0.7729(2) 0.0410(11) Uani 0.5273(8) 1 d . . P A 2
C95 C 1.1426(3) 0.4814(2) 0.7448(4) 0.0813(19) Uani 0.5273(8) 1 d . . P A 2
H187 H 1.0982 0.4579 0.7548 0.122 Uiso 0.5273(8) 1 calc R U P A 2
H188 H 1.1439 0.4829 0.6915 0.122 Uiso 0.5273(8) 1 calc R U P A 2
H189 H 1.1920 0.4652 0.7694 0.122 Uiso 0.5273(8) 1 calc R U P A 2
C96 C 1.1316(3) 0.4742(2) 0.7984(3) 0.0828(15) Uani 0.4727(8) 1 d . . P A 1
H193 H 1.1136 0.4889 0.8432 0.124 Uiso 0.4727(8) 1 calc R U P A 1
H194 H 1.0971 0.4432 0.7785 0.124 Uiso 0.4727(8) 1 calc R U P A 1
H195 H 1.1858 0.4602 0.8104 0.124 Uiso 0.4727(8) 1 calc R U P A 1
C97 C 1.1887(3) 0.5679(2) 0.7767(3) 0.0642(16) Uani 0.4727(8) 1 d . . P A 1
H196 H 1.1726 0.5810 0.8231 0.096 Uiso 0.4727(8) 1 calc R U P A 1
H197 H 1.2419 0.5519 0.7864 0.096 Uiso 0.4727(8) 1 calc R U P A 1
H198 H 1.1885 0.5998 0.7426 0.096 Uiso 0.4727(8) 1 calc R U P A 1
C98 C 1.04822(18) 0.56212(14) 0.74605(18) 0.0256(8) Uani 0.5273(8) 1 d . . P A 2
C99 C 0.98498(17) 0.53223(15) 0.76761(17) 0.0238(8) Uani 0.5273(8) 1 d . . P A 2
H199 H 0.9939 0.5005 0.7994 0.029 Uiso 0.5273(8) 1 calc R U P A 2
C100 C 0.9808(2) 0.52622(16) 0.74918(19) 0.0268(9) Uani 0.4727(8) 1 d . . P A 1
H200 H 0.9860 0.4908 0.7736 0.032 Uiso 0.4727(8) 1 calc R U P A 1
C101 C 1.03563(19) 0.59688(16) 0.68378(19) 0.0257(9) Uani 0.4727(8) 1 d . . P A 1
H201 H 1.0786 0.6128 0.6633 0.031 Uiso 0.4727(8) 1 calc R U P A 1
C102 C 1.03335(18) 0.60786(13) 0.70014(18) 0.0241(8) Uani 0.5273(8) 1 d . . P A 2
H202 H 1.0771 0.6292 0.6888 0.029 Uiso 0.5273(8) 1 calc R U P A 2

loop_
_atom_site_aniso_label
_atom_site_aniso_U_11
_atom_site_aniso_U_22
_atom_site_aniso_U_33
_atom_site_aniso_U_23
_atom_site_aniso_U_13
_atom_site_aniso_U_12
Ge1 0.01898(7) 0.03136(9) 0.02427(8) -0.00404(7) 0.00373(6) 0.00411(7)
Ge2 0.01964(7) 0.02663(8) 0.02364(8) -0.00024(7) 0.00245(6) 0.00637(7)
O1 0.0327(6) 0.0379(7) 0.0511(8) 0.0040(6) 0.0074(6) 0.0018(6)
C1 0.0380(10) 0.0366(10) 0.0447(10) 0.0085(9) 0.0023(8) -0.0051(9)
O2 0.0419(8) 0.0447(8) 0.0876(11) 0.0172(8) 0.0044(8) 0.0009(7)
C2 0.0304(8) 0.0336(9) 0.0202(7) 0.0015(7) 0.0045(6) 0.0071(7)
C3 0.0316(8) 0.0422(10) 0.0238(8) -0.0029(8) 0.0017(7) 0.0110(8)
C4 0.0303(8) 0.0335(9) 0.0248(8) 0.0011(7) 0.0044(7) 0.0089(7)
C5 0.0305(8) 0.0398(10) 0.0231(7) -0.0019(7) 0.0052(7) 0.0092(8)
C6 0.0395(9) 0.0409(10) 0.0234(8) -0.0022(7) 0.0054(7) 0.0167(8)
C7 0.0473(11) 0.0455(11) 0.0389(10) -0.0108(9) -0.0021(9) 0.0025(10)
C8 0.0510(11) 0.0602(13) 0.0296(9) -0.0108(9) -0.0108(9) 0.0252(10)
C9 0.0926(17) 0.0553(13) 0.0349(11) 0.0019(10) -0.0016(12) 0.0290(12)
C10 0.0546(11) 0.0507(12) 0.0289(9) 0.0043(9) 0.0117(8) 0.0187(10)
C11 0.0493(11) 0.0831(16) 0.0304(10) 0.0002(11) 0.0034(9) 0.0239(11)
C12 0.0484(10) 0.0513(12) 0.0321(9) -0.0024(9) 0.0098(8) 0.0208(9)
C13 0.0695(14) 0.0616(13) 0.0337(10) -0.0146(10) -0.0028(10) 0.0298(11)
C14 0.0214(7) 0.0354(9) 0.0203(7) -0.0010(7) 0.0038(6) 0.0043(7)
C15 0.0186(7) 0.0381(9) 0.0233(7) -0.0007(7) 0.0069(6) -0.0028(7)
C16 0.0274(8) 0.0294(9) 0.0287(8) 0.0087(7) 0.0058(7) -0.0014(7)
C17 0.0224(7) 0.0302(9) 0.0240(7) 0.0030(7) 0.0035(6) 0.0017(7)
C18 0.0191(7) 0.0290(8) 0.0237(7) 0.0020(7) 0.0055(6) -0.0004(6)
C19 0.0245(7) 0.0260(8) 0.0207(7) -0.0008(6) 0.0071(6) 0.0052(7)
C20 0.0259(8) 0.0335(9) 0.0263(8) 0.0010(7) 0.0037(6) -0.0030(7)
Si1 0.0327(2) 0.0323(3) 0.0337(2) 0.0027(2) 0.00973(19) 0.0057(2)
C21 0.0655(12) 0.0440(12) 0.0513(10) 0.0063(9) 0.0354(8) 0.0142(10)
C22 0.0603(12) 0.0352(10) 0.0389(10) -0.0113(8) -0.0049(9) 0.0201(9)
C23 0.0322(10) 0.0462(12) 0.0612(13) 0.0065(10) 0.0049(9) 0.0054(9)
Si2 0.0304(2) 0.0430(3) 0.0294(2) -0.0027(2) 0.00652(19) -0.0142(2)
C24 0.0309(10) 0.1040(19) 0.0374(10) 0.0101(12) 0.0084(8) -0.0096(11)
C25 0.0920(15) 0.0484(12) 0.0639(12) -0.0157(11) 0.0416(11) -0.0355(11)
C26 0.0419(10) 0.0508(12) 0.0303(9) 0.0072(9) 0.0035(8) -0.0112(9)
C27 0.0332(8) 0.0252(8) 0.0274(8) 0.0040(7) 0.0033(7) 0.0080(7)
Si3 0.0434(3) 0.0238(2) 0.0221(2) 0.00149(19) 0.00520(19) 0.0022(2)
C28 0.0558(11) 0.0392(10) 0.0230(8) 0.0035(8) 0.0049(8) 0.0005(9)
C29 0.0459(10) 0.0439(11) 0.0319(9) -0.0008(8) 0.0136(8) -0.0006(9)
C30 0.0632(12) 0.0337(10) 0.0352(9) 0.0068(8) 0.0111(9) 0.0001(10)
Si4 0.0495(3) 0.0308(3) 0.0283(2) -0.0038(2) 0.0075(2) 0.0040(2)
C31 0.0865(16) 0.0451(12) 0.0296(9) -0.0048(9) 0.0082(10) 0.0118(12)
C32 0.0587(13) 0.0616(14) 0.0447(11) -0.0202(10) 0.0077(10) -0.0118(11)
C33 0.0743(14) 0.0322(10) 0.0417(10) -0.0045(9) 0.0142(10) 0.0052(10)
C34 0.0256(8) 0.0330(9) 0.0354(9) 0.0085(8) -0.0014(7) 0.0031(7)
C35 0.0455(12) 0.0508(12) 0.0689(14) 0.0296(10) -0.0186(11) -0.0027(10)
C36 0.0297(9) 0.0725(15) 0.0604(13) 0.0049(12) 0.0063(9) 0.0181(10)
C37 0.0439(11) 0.0559(13) 0.0449(11) 0.0063(10) -0.0171(9) 0.0070(10)
C87 0.0179(7) 0.0285(8) 0.0241(7) -0.0029(7) 0.0011(6) 0.0025(6)
C90 0.0201(7) 0.0275(8) 0.0274(8) 0.0006(7) 0.0034(6) 0.0037(7)
C91 0.0228(7) 0.0256(8) 0.0267(8) 0.0014(7) 0.0031(6) 0.0027(7)
C44 0.0185(7) 0.0279(8) 0.0295(8) 0.0020(7) 0.0035(6) 0.0027(7)
Si5 0.0289(2) 0.0315(2) 0.0277(2) 0.0031(2) 0.00297(18) 0.0027(2)
C45 0.0451(10) 0.0368(10) 0.0351(9) 0.0094(8) 0.0025(8) 0.0054(9)
C46 0.0466(11) 0.0429(11) 0.0410(10) 0.0007(9) -0.0120(9) 0.0054(10)
C47 0.0446(10) 0.0566(13) 0.0400(10) 0.0002(10) 0.0186(8) 0.0015(10)
Si6 0.0394(3) 0.0331(3) 0.0318(2) -0.0009(2) 0.0049(2) -0.0060(2)
C48 0.0518(12) 0.0514(13) 0.0539(12) -0.0037(11) 0.0094(10) -0.0179(10)
C49 0.0656(13) 0.0386(11) 0.0514(11) -0.0024(10) 0.0198(10) 0.0084(10)
C50 0.0631(13) 0.0510(13) 0.0352(10) -0.0015(10) -0.0040(10) -0.0081(11)
C51 0.0269(8) 0.0358(10) 0.0518(10) 0.0178(8) 0.0161(7) 0.0087(7)
Si7 0.0337(5) 0.0283(5) 0.0432(5) 0.0032(4) 0.0030(4) 0.0001(4)
C52 0.0393(19) 0.0284(18) 0.051(2) -0.0049(17) 0.0038(17) -0.0072(16)
C53 0.075(3) 0.032(2) 0.070(3) 0.0203(19) -0.004(2) -0.014(2)
C54 0.0541(15) 0.108(2) 0.237(4) -0.094(2) 0.0559(18) -0.0187(15)
Si8 0.0317(5) 0.0473(6) 0.0395(5) -0.0076(5) 0.0125(4) -0.0033(4)
C55 0.046(2) 0.041(2) 0.062(2) -0.0161(19) 0.0107(18) 0.0070(18)
C56 0.0391(10) 0.0934(19) 0.0653(13) 0.0039(14) 0.0262(9) 0.0084(12)
C57 0.099(4) 0.191(6) 0.063(3) 0.074(3) 0.042(3) 0.059(4)
C85 0.0217(16) 0.0238(18) 0.048(2) -0.0004(17) 0.0019(16) 0.0026(15)
C88 0.0272(17) 0.041(2) 0.044(2) 0.0015(18) 0.0084(16) 0.0198(16)
Si9 0.0673(7) 0.0261(6) 0.1008(9) -0.0114(6) 0.0515(6) -0.0082(6)
C64 0.204(6) 0.161(5) 0.076(4) -0.061(4) 0.068(4) -0.130(4)
C65 0.047(2) 0.090(3) 0.0309(18) 0.005(2) 0.0124(16) -0.006(2)
Si10 0.0367(5) 0.0780(9) 0.0326(5) 0.0109(6) 0.0159(4) 0.0158(6)
C66 0.041(2) 0.126(5) 0.069(3) -0.032(3) 0.024(2) 0.026(3)
C67 0.061(3) 0.050(3) 0.091(4) 0.005(3) 0.034(2) 0.009(2)
C81 0.0109(15) 0.095(3) 0.064(3) 0.015(3) -0.0072(17) 0.0011(19)
C93 0.0173(14) 0.0239(17) 0.0331(17) -0.0043(14) 0.0112(12) 0.0074(13)
C89 0.035(2) 0.101(4) 0.058(2) 0.031(2) -0.0019(19) 0.002(2)
C86 0.0140(14) 0.0326(19) 0.072(3) 0.0018(19) -0.0081(16) -0.0003(14)
C95 0.0253(19) 0.059(3) 0.152(5) -0.041(3) -0.012(3) 0.0154(19)
C96 0.032(2) 0.132(4) 0.089(3) 0.085(2) 0.0266(19) 0.043(2)
C97 0.054(3) 0.066(3) 0.064(3) -0.015(3) -0.024(2) 0.027(2)
C98 0.0221(14) 0.0225(15) 0.0320(15) -0.0023(13) 0.0033(12) 0.0099(12)
C99 0.0142(13) 0.0348(17) 0.0221(14) 0.0039(13) 0.0014(11) 0.0033(12)
C100 0.0308(18) 0.0273(18) 0.0204(15) 0.0074(14) -0.0035(14) 0.0042(15)
C101 0.0149(14) 0.0337(19) 0.0310(16) -0.0093(15) 0.0119(12) 0.0086(13)
C102 0.0232(14) 0.0195(15) 0.0309(15) -0.0005(13) 0.0080(12) -0.0039(12)

loop_
_atom_type_symbol
_atom_type_description
_atom_type_scat_dispersion_real
_atom_type_scat_dispersion_imag
_atom_type_scat_source
Ge Ge 0.1547 1.8001 'International Tables Vol C Tables 4.2.6.8 and 6.1.1.4'
Si Si 0.0817 0.0704 'International Tables Vol C Tables 4.2.6.8 and 6.1.1.4'
C C 0.0033 0.0016 'International Tables Vol C Tables 4.2.6.8 and 6.1.1.4'
H H 0.0000 0.0000 'International Tables Vol C Tables 4.2.6.8 and 6.1.1.4'
O O 0.0106 0.0060 'International Tables Vol C Tables 4.2.6.8 and 6.1.1.4'

loop_
_geom_angle_atom_site_label_1
_geom_angle_atom_site_label_2
_geom_angle_atom_site_label_3
_geom_angle
O1 Ge1 C2 93.72(7)
O1 Ge1 C4 98.57(7)
C2 Ge1 C4 110.58(7)
O1 Ge1 C14 107.30(7)
C2 Ge1 C14 128.80(7)
C4 Ge1 C14 111.56(7)
C5 Ge2 C3 109.39(8)
C5 Ge2 C87 116.67(7)
C3 Ge2 C87 111.99(7)
C5 Ge2 C1 96.35(8)
C3 Ge2 C1 92.44(8)
C87 Ge2 C1 126.69(8)
C1 O1 Ge1 125.74(13)
O2 C1 O1 118.04(19)
O2 C1 Ge2 132.76(16)
O1 C1 Ge2 109.20(13)
C3 C2 C6 121.94(15)
C3 C2 Ge1 113.42(13)
C6 C2 Ge1 124.09(12)
C2 C3 C8 121.92(17)
C2 C3 Ge2 121.16(13)
C8 C3 Ge2 115.58(14)
C5 C4 C10 124.12(17)
C5 C4 Ge1 115.77(13)
C10 C4 Ge1 120.06(13)
C4 C5 C12 123.67(16)
C4 C5 Ge2 118.20(13)
C12 C5 Ge2 118.02(13)
C2 C6 C7 112.84(16)
C2 C6 H1 109.0
C7 C6 H1 109.0
C2 C6 H2 109.0
C7 C6 H2 109.0
H1 C6 H2 107.8
C6 C7 H3 109.5
C6 C7 H4 109.5
H3 C7 H4 109.5
C6 C7 H5 109.5
H3 C7 H5 109.5
H4 C7 H5 109.5
C9 C8 C3 109.23(18)
C9 C8 H6 109.8
C3 C8 H6 109.8
C9 C8 H7 109.8
C3 C8 H7 109.8
H6 C8 H7 108.3
C8 C9 H8 109.5
C8 C9 H9 109.5
H8 C9 H9 109.5
C8 C9 H10 109.5
H8 C9 H10 109.5
H9 C9 H10 109.5
C11 C10 C4 115.58(19)
C11 C10 H11 108.4
C4 C10 H11 108.4
C11 C10 H12 108.4
C4 C10 H12 108.4
H11 C10 H12 107.4
C10 C11 H13 109.5
C10 C11 H14 109.5
H13 C11 H14 109.5
C10 C11 H15 109.5
H13 C11 H15 109.5
H14 C11 H15 109.5
C5 C12 C13 113.43(18)
C5 C12 H16 108.9
C13 C12 H16 108.9
C5 C12 H17 108.9
C13 C12 H17 108.9
H16 C12 H17 107.7
C12 C13 H18 109.5
C12 C13 H19 109.5
H18 C13 H19 109.5
C12 C13 H20 109.5
H18 C13 H20 109.5
H19 C13 H20 109.5
C15 C14 C19 118.33(14)
C15 C14 Ge1 119.63(12)
C19 C14 Ge1 120.84(13)
C16 C15 C14 119.27(15)
C16 C15 C20 116.16(16)
C14 C15 C20 124.21(14)
C17 C16 C15 122.79(16)
C17 C16 H21 118.6
C15 C16 H21 118.6
C18 C17 C16 116.50(15)
C18 C17 C34 120.44(15)
C16 C17 C34 122.98(16)
C17 C18 C19 123.74(15)
C17 C18 H22 118.1
C19 C18 H22 118.1
C18 C19 C14 118.79(15)
C18 C19 C27 116.14(15)
C14 C19 C27 124.88(14)
C15 C20 Si2 117.68(12)
C15 C20 Si1 106.64(12)
Si2 C20 Si1 115.43(10)
C15 C20 H23 105.3
Si2 C20 H23 105.3
Si1 C20 H23 105.3
C22 Si1 C21 106.73(10)
C22 Si1 C23 110.16(10)
C21 Si1 C23 105.63(10)
C22 Si1 C20 109.02(9)
C21 Si1 C20 110.36(9)
C23 Si1 C20 114.63(9)
Si1 C21 H24 109.5
Si1 C21 H25 109.5
H24 C21 H25 109.5
Si1 C21 H26 109.5
H24 C21 H26 109.5
H25 C21 H26 109.5
Si1 C22 H27 109.5
Si1 C22 H28 109.5
H27 C22 H28 109.5
Si1 C22 H29 109.5
H27 C22 H29 109.5
H28 C22 H29 109.5
Si1 C23 H30 109.5
Si1 C23 H31 109.5
H30 C23 H31 109.5
Si1 C23 H32 109.5
H30 C23 H32 109.5
H31 C23 H32 109.5
C26 Si2 C25 105.72(11)
C26 Si2 C24 109.83(10)
C25 Si2 C24 106.10(12)
C26 Si2 C20 112.56(9)
C25 Si2 C20 114.32(10)
C24 Si2 C20 108.08(10)
Si2 C24 H33 109.5
Si2 C24 H34 109.5
H33 C24 H34 109.5
Si2 C24 H35 109.5
H33 C24 H35 109.5
H34 C24 H35 109.5
Si2 C25 H36 109.5
Si2 C25 H37 109.5
H36 C25 H37 109.5
Si2 C25 H38 109.5
H36 C25 H38 109.5
H37 C25 H38 109.5
Si2 C26 H39 109.5
Si2 C26 H40 109.5
H39 C26 H40 109.5
Si2 C26 H41 109.5
H39 C26 H41 109.5
H40 C26 H41 109.5
C19 C27 Si3 107.90(12)
C19 C27 Si4 119.14(11)
Si3 C27 Si4 115.44(10)
C19 C27 H42 104.2
Si3 C27 H42 104.2
Si4 C27 H42 104.2
C29 Si3 C28 108.93(9)
C29 Si3 C30 110.33(10)
C28 Si3 C30 105.89(9)
C29 Si3 C27 111.19(8)
C28 Si3 C27 109.23(9)
C30 Si3 C27 111.11(9)
Si3 C28 H43 109.5
Si3 C28 H44 109.5
H43 C28 H44 109.5
Si3 C28 H45 109.5
H43 C28 H45 109.5
H44 C28 H45 109.5
Si3 C29 H46 109.5
Si3 C29 H47 109.5
H46 C29 H47 109.5
Si3 C29 H48 109.5
H46 C29 H48 109.5
H47 C29 H48 109.5
Si3 C30 H49 109.5
Si3 C30 H50 109.5
H49 C30 H50 109.5
Si3 C30 H51 109.5
H49 C30 H51 109.5
H50 C30 H51 109.5
C32 Si4 C33 109.53(11)
C32 Si4 C31 106.96(11)
C33 Si4 C31 107.07(11)
C32 Si4 C27 114.01(10)
C33 Si4 C27 105.51(9)
C31 Si4 C27 113.53(10)
Si4 C31 H52 109.5
Si4 C31 H53 109.5
H52 C31 H53 109.5
Si4 C31 H54 109.5
H52 C31 H54 109.5
H53 C31 H54 109.5
Si4 C32 H55 109.5
Si4 C32 H56 109.5
H55 C32 H56 109.5
Si4 C32 H57 109.5
H55 C32 H57 109.5
H56 C32 H57 109.5
Si4 C33 H58 109.5
Si4 C33 H59 109.5
H58 C33 H59 109.5
Si4 C33 H60 109.5
H58 C33 H60 109.5
H59 C33 H60 109.5
C37 C34 C36 109.65(17)
C37 C34 C35 107.82(17)
C36 C34 C35 109.97(18)
C37 C34 C17 109.91(16)
C36 C34 C17 107.98(15)
C35 C34 C17 111.50(15)
C34 C35 H61 109.5
C34 C35 H62 109.5
H61 C35 H62 109.5
C34 C35 H63 109.5
H61 C35 H63 109.5
H62 C35 H63 109.5
C34 C36 H64 109.5
C34 C36 H65 109.5
H64 C36 H65 109.5
C34 C36 H66 109.5
H64 C36 H66 109.5
H65 C36 H66 109.5
C34 C37 H67 109.5
C34 C37 H68 109.5
H67 C37 H68 109.5
C34 C37 H69 109.5
H67 C37 H69 109.5
H68 C37 H69 109.5
C90 C87 C91 118.01(14)
C90 C87 Ge2 121.13(12)
C91 C87 Ge2 120.63(12)
C100 C90 C87 117.9(2)
C87 C90 C99 120.45(19)
C100 C90 C44 115.9(2)
C87 C90 C44 125.24(14)
C99 C90 C44 114.13(18)
C102 C91 C87 118.48(19)
C87 C91 C101 119.3(2)
C102 C91 C51 115.48(19)
C87 C91 C51 125.71(14)
C101 C91 C51 114.1(2)
C90 C44 Si6 109.51(12)
C90 C44 Si5 114.91(11)
Si6 C44 Si5 114.90(9)
C90 C44 H72 105.5
Si6 C44 H72 105.5
Si5 C44 H72 105.5
C47 Si5 C45 106.64(10)
C47 Si5 C46 109.85(10)
C45 Si5 C46 105.90(9)
C47 Si5 C44 107.89(8)
C45 Si5 C44 114.59(8)
C46 Si5 C44 111.81(9)
Si5 C45 H73 109.5
Si5 C45 H74 109.5
H73 C45 H74 109.5
Si5 C45 H75 109.5
H73 C45 H75 109.5
H74 C45 H75 109.5
Si5 C46 H76 109.5
Si5 C46 H77 109.5
H76 C46 H77 109.5
Si5 C46 H78 109.5
H76 C46 H78 109.5
H77 C46 H78 109.5
Si5 C47 H79 109.5
Si5 C47 H80 109.5
H79 C47 H80 109.5
Si5 C47 H81 109.5
H79 C47 H81 109.5
H80 C47 H81 109.5
C50 Si6 C48 108.30(11)
C50 Si6 C49 106.03(11)
C48 Si6 C49 109.47(11)
C50 Si6 C44 108.95(9)
C48 Si6 C44 110.95(9)
C49 Si6 C44 112.93(9)
Si6 C48 H82 109.5
Si6 C48 H83 109.5
H82 C48 H83 109.5
Si6 C48 H84 109.5
H82 C48 H84 109.5
H83 C48 H84 109.5
Si6 C49 H85 109.5
Si6 C49 H86 109.5
H85 C49 H86 109.5
Si6 C49 H87 109.5
H85 C49 H87 109.5
H86 C49 H87 109.5
Si6 C50 H88 109.5
Si6 C50 H89 109.5
H88 C50 H89 109.5
Si6 C50 H90 109.5
H88 C50 H90 109.5
H89 C50 H90 109.5
C91 C51 Si10 117.71(14)
C91 C51 Si7 125.10(14)
C91 C51 Si8 105.09(13)
Si7 C51 Si8 110.83(11)
C91 C51 Si9 104.27(13)
Si10 C51 Si9 113.15(11)
C91 C51 H179 107.0
Si10 C51 H179 107.0
Si9 C51 H179 107.0
C91 C51 H180 104.7
Si7 C51 H180 104.7
Si8 C51 H180 104.7
C51 Si7 C54 112.06(13)
C51 Si7 C53 112.16(16)
C54 Si7 C53 99.2(2)
C51 Si7 C52 113.18(14)
C54 Si7 C52 109.33(18)
C53 Si7 C52 110.1(2)
Si7 C52 H161 109.5
Si7 C52 H162 109.5
H161 C52 H162 109.5
Si7 C52 H163 109.5
H161 C52 H163 109.5
H162 C52 H163 109.5
Si7 C53 H164 109.5
Si7 C53 H165 109.5
H164 C53 H165 109.5
Si7 C53 H166 109.5
H164 C53 H166 109.5
H165 C53 H166 109.5
Si9 C54 H167 109.5
Si9 C54 H168 109.5
H167 C54 H168 109.5
Si9 C54 H169 109.5
H167 C54 H169 109.5
H168 C54 H169 109.5
Si7 C54 H170 109.5
Si7 C54 H171 109.5
H170 C54 H171 109.5
Si7 C54 H172 109.5
H170 C54 H172 109.5
H171 C54 H172 109.5
C65 Si8 C55 109.3(2)
C65 Si8 C56 107.15(17)
C55 Si8 C56 107.69(17)
C65 Si8 C51 113.28(17)
C55 Si8 C51 111.92(16)
C56 Si8 C51 107.21(11)
Si8 C55 H143 109.5
Si8 C55 H144 109.5
H143 C55 H144 109.5
Si8 C55 H145 109.5
H143 C55 H145 109.5
H144 C55 H145 109.5
Si10 C56 H146 109.5
Si10 C56 H147 109.5
H146 C56 H147 109.5
Si10 C56 H148 109.5
H146 C56 H148 109.5
H147 C56 H148 109.5
Si8 C56 H149 109.5
Si8 C56 H150 109.5
H149 C56 H150 109.5
Si8 C56 H151 109.5
H149 C56 H151 109.5
H150 C56 H151 109.5
Si10 C57 H152 109.5
Si10 C57 H153 109.5
H152 C57 H153 109.5
Si10 C57 H154 109.5
H152 C57 H154 109.5
H153 C57 H154 109.5
C88 C85 C93 110.4(3)
C88 C85 C96 113.2(4)
C93 C85 C96 111.5(3)
C88 C85 C97 107.7(4)
C93 C85 C97 107.8(3)
C96 C85 C97 105.9(4)
C85 C88 H190 109.5
C85 C88 H191 109.5
H190 C88 H191 109.5
C85 C88 H192 109.5
H190 C88 H192 109.5
H191 C88 H192 109.5
C54 Si9 C67 117.3(2)
C54 Si9 C64 97.6(3)
C67 Si9 C64 100.9(3)
C54 Si9 C51 110.43(15)
C67 Si9 C51 116.2(2)
C64 Si9 C51 112.4(2)
Si9 C64 H173 109.5
Si9 C64 H174 109.5
H173 C64 H174 109.5
Si9 C64 H175 109.5
H173 C64 H175 109.5
H174 C64 H175 109.5
Si8 C65 H155 109.5
Si8 C65 H156 109.5
H155 C65 H156 109.5
Si8 C65 H157 109.5
H155 C65 H157 109.5
H156 C65 H157 109.5
C51 Si10 C66 110.9(2)
C51 Si10 C56 122.44(12)
C66 Si10 C56 99.67(19)
C51 Si10 C57 104.7(2)
C66 Si10 C57 111.1(3)
C56 Si10 C57 108.0(3)
Si10 C66 H158 109.5
Si10 C66 H159 109.5
H158 C66 H159 109.5
Si10 C66 H160 109.5
H158 C66 H160 109.5
H159 C66 H160 109.5
Si9 C67 H176 109.5
Si9 C67 H177 109.5
H176 C67 H177 109.5
Si9 C67 H178 109.5
H176 C67 H178 109.5
H177 C67 H178 109.5
C86 C81 H181 109.5
C86 C81 H182 109.5
H181 C81 H182 109.5
C86 C81 H183 109.5
H181 C81 H183 109.5
H182 C81 H183 109.5
C100 C93 C101 113.7(3)
C100 C93 C85 125.1(3)
C101 C93 C85 121.1(3)
C86 C89 H184 109.5
C86 C89 H185 109.5
H184 C89 H185 109.5
C86 C89 H186 109.5
H184 C89 H186 109.5
H185 C89 H186 109.5
C81 C86 C95 116.9(4)
C81 C86 C98 112.3(3)
C95 C86 C98 110.9(3)
C81 C86 C89 103.2(3)
C95 C86 C89 105.5(4)
C98 C86 C89 107.0(3)
C86 C95 H187 109.5
C86 C95 H188 109.5
H187 C95 H188 109.5
C86 C95 H189 109.5
H187 C95 H189 109.5
H188 C95 H189 109.5
C85 C96 H193 109.5
C85 C96 H194 109.5
H193 C96 H194 109.5
C85 C96 H195 109.5
H193 C96 H195 109.5
H194 C96 H195 109.5
C85 C97 H196 109.5
C85 C97 H197 109.5
H196 C97 H197 109.5
C85 C97 H198 109.5
H196 C97 H198 109.5
H197 C97 H198 109.5
C102 C98 C99 119.3(3)
C102 C98 C86 123.5(3)
C99 C98 C86 117.2(3)
C98 C99 C90 118.6(3)
C98 C99 H199 120.7
C90 C99 H199 120.7
C93 C100 C90 127.5(3)
C93 C100 H200 116.2
C90 C100 H200 116.2
C93 C101 C91 122.9(3)
C93 C101 H201 118.5
C91 C101 H201 118.5
C91 C102 C98 124.1(3)
C91 C102 H202 118.0
C98 C102 H202 117.9

loop_
_geom_bond_atom_site_label_1
_geom_bond_atom_site_label_2
_geom_bond_distance
Ge1 O1 1.8949(14)
Ge1 C2 1.9378(16)
Ge1 C4 1.9454(18)
Ge1 C14 1.9726(16)
Ge2 C5 1.9647(17)
Ge2 C3 1.9828(19)
Ge2 C87 1.9851(16)
Ge2 C1 1.995(2)
O1 C1 1.357(2)
C1 O2 1.212(3)
C2 C3 1.340(3)
C2 C6 1.525(3)
C3 C8 1.534(3)
C4 C5 1.351(3)
C4 C10 1.519(3)
C5 C12 1.512(3)
C6 C7 1.530(3)
C6 H1 0.9900
C6 H2 0.9900
C7 H3 0.9800
C7 H4 0.9800
C7 H5 0.9800
C8 C9 1.527(3)
C8 H6 0.9900
C8 H7 0.9900
C9 H8 0.9800
C9 H9 0.9800
C9 H10 0.9800
C10 C11 1.498(3)
C10 H11 0.9900
C10 H12 0.9900
C11 H13 0.9800
C11 H14 0.9800
C11 H15 0.9800
C12 C13 1.521(3)
C12 H16 0.9900
C12 H17 0.9900
C13 H18 0.9800
C13 H19 0.9800
C13 H20 0.9800
C14 C15 1.416(3)
C14 C19 1.425(2)
C15 C16 1.407(2)
C15 C20 1.524(2)
C16 C17 1.391(2)
C16 H21 0.9500
C17 C18 1.385(2)
C17 C34 1.541(2)
C18 C19 1.397(2)
C18 H22 0.9500
C19 C27 1.519(2)
C20 Si2 1.9126(19)
C20 Si1 1.9243(19)
C20 H23 1.0000
Si1 C22 1.866(2)
Si1 C21 1.867(2)
Si1 C23 1.877(2)
C21 H24 0.9800
C21 H25 0.9800
C21 H26 0.9800
C22 H27 0.9800
C22 H28 0.9800
C22 H29 0.9800
C23 H30 0.9800
C23 H31 0.9800
C23 H32 0.9800
Si2 C26 1.8643(19)
Si2 C25 1.873(2)
Si2 C24 1.882(2)
C24 H33 0.9800
C24 H34 0.9800
C24 H35 0.9800
C25 H36 0.9800
C25 H37 0.9800
C25 H38 0.9800
C26 H39 0.9800
C26 H40 0.9800
C26 H41 0.9800
C27 Si3 1.8939(19)
C27 Si4 1.9036(18)
C27 H42 1.0000
Si3 C29 1.866(2)
Si3 C28 1.868(2)
Si3 C30 1.872(2)
C28 H43 0.9800
C28 H44 0.9800
C28 H45 0.9800
C29 H46 0.9800
C29 H47 0.9800
C29 H48 0.9800
C30 H49 0.9800
C30 H50 0.9800
C30 H51 0.9800
Si4 C32 1.867(3)
Si4 C33 1.872(2)
Si4 C31 1.874(2)
C31 H52 0.9800
C31 H53 0.9800
C31 H54 0.9800
C32 H55 0.9800
C32 H56 0.9800
C32 H57 0.9800
C33 H58 0.9800
C33 H59 0.9800
C33 H60 0.9800
C34 C37 1.522(3)
C34 C36 1.531(3)
C34 C35 1.535(3)
C35 H61 0.9800
C35 H62 0.9800
C35 H63 0.9800
C36 H64 0.9800
C36 H65 0.9800
C36 H66 0.9800
C37 H67 0.9800
C37 H68 0.9800
C37 H69 0.9800
C87 C90 1.414(2)
C87 C91 1.430(2)
C90 C100 1.388(4)
C90 C99 1.434(3)
C90 C44 1.514(2)
C91 C102 1.357(3)
C91 C101 1.441(4)
C91 C51 1.515(3)
C44 Si6 1.8935(18)
C44 Si5 1.9049(17)
C44 H72 1.0000
Si5 C47 1.871(2)
Si5 C45 1.874(2)
Si5 C46 1.876(2)
C45 H73 0.9800
C45 H74 0.9800
C45 H75 0.9800
C46 H76 0.9800
C46 H77 0.9800
C46 H78 0.9800
C47 H79 0.9800
C47 H80 0.9800
C47 H81 0.9800
Si6 C50 1.864(2)
Si6 C48 1.875(2)
Si6 C49 1.883(2)
C48 H82 0.9800
C48 H83 0.9800
C48 H84 0.9800
C49 H85 0.9800
C49 H86 0.9800
C49 H87 0.9800
C50 H88 0.9800
C50 H89 0.9800
C50 H90 0.9800
C51 Si10 1.803(2)
C51 Si7 1.827(2)
C51 Si8 2.034(2)
C51 Si9 2.051(2)
C51 H179 1.0000
C51 H180 1.0000
Si7 C54 1.846(4)
Si7 C53 1.857(5)
Si7 C52 1.888(4)
C52 H161 0.9800
C52 H162 0.9800
C52 H163 0.9800
C53 H164 0.9800
C53 H165 0.9800
C53 H166 0.9800
C54 Si9 1.648(4)
C54 H167 0.9800
C54 H168 0.9800
C54 H169 0.9800
C54 H170 0.9800
C54 H171 0.9800
C54 H172 0.9800
Si8 C65 1.870(4)
Si8 C55 1.874(4)
Si8 C56 1.940(2)
C55 H143 0.9800
C55 H144 0.9800
C55 H145 0.9800
C56 Si10 1.847(3)
C56 H146 0.9800
C56 H147 0.9800
C56 H148 0.9800
C56 H149 0.9800
C56 H150 0.9800
C56 H151 0.9800
C57 Si10 1.878(7)
C57 H152 0.9800
C57 H153 0.9800
C57 H154 0.9800
C85 C88 1.471(6)
C85 C93 1.508(5)
C85 C96 1.525(7)
C85 C97 1.582(6)
C88 H190 0.9800
C88 H191 0.9800
C88 H192 0.9800
Si9 C67 1.821(6)
Si9 C64 1.939(7)
C64 H173 0.9800
C64 H174 0.9800
C64 H175 0.9800
C65 H155 0.9800
C65 H156 0.9800
C65 H157 0.9800
Si10 C66 1.823(6)
C66 H158 0.9800
C66 H159 0.9800
C66 H160 0.9800
C67 H176 0.9800
C67 H177 0.9800
C67 H178 0.9800
C81 C86 1.461(6)
C81 H181 0.9800
C81 H182 0.9800
C81 H183 0.9800
C93 C100 1.385(5)
C93 C101 1.399(5)
C89 C86 1.626(6)
C89 H184 0.9800
C89 H185 0.9800
C89 H186 0.9800
C86 C95 1.476(6)
C86 C98 1.566(4)
C95 H187 0.9800
C95 H188 0.9800
C95 H189 0.9800
C96 H193 0.9800
C96 H194 0.9800
C96 H195 0.9800
C97 H196 0.9800
C97 H197 0.9800
C97 H198 0.9800
C98 C102 1.373(4)
C98 C99 1.397(5)
C99 H199 0.9500
C100 H200 0.9500
C101 H201 0.9500
C102 H202 0.9500

loop_
_geom_torsion_atom_site_label_1
_geom_torsion_atom_site_label_2
_geom_torsion_atom_site_label_3
_geom_torsion_atom_site_label_4
_geom_torsion
C2 Ge1 O1 C1 -59.63(16)
C4 Ge1 O1 C1 51.84(16)
C14 Ge1 O1 C1 167.70(15)
Ge1 O1 C1 O2 -178.24(15)
Ge1 O1 C1 Ge2 1.6(2)
C6 C2 C3 C8 9.7(3)
Ge1 C2 C3 C8 -162.08(16)
C6 C2 C3 Ge2 175.84(14)
Ge1 C2 C3 Ge2 4.1(2)
C10 C4 C5 C12 -11.1(3)
Ge1 C4 C5 C12 166.24(15)
C10 C4 C5 Ge2 172.85(15)
Ge1 C4 C5 Ge2 -9.8(2)
C3 C2 C6 C7 75.4(2)
Ge1 C2 C6 C7 -113.79(16)
C2 C3 C8 C9 80.2(3)
Ge2 C3 C8 C9 -86.72(19)
C5 C4 C10 C11 105.7(2)
Ge1 C4 C10 C11 -71.6(2)
C4 C5 C12 C13 -70.1(3)
Ge2 C5 C12 C13 105.94(17)
C19 C14 C15 C16 -8.2(2)
Ge1 C14 C15 C16 159.39(13)
C19 C14 C15 C20 164.67(16)
Ge1 C14 C15 C20 -27.7(2)
C14 C15 C16 C17 5.2(3)
C20 C15 C16 C17 -168.24(16)
C15 C16 C17 C18 1.6(3)
C15 C16 C17 C34 178.34(16)
C16 C17 C18 C19 -5.5(3)
C34 C17 C18 C19 177.66(16)
C17 C18 C19 C14 2.4(3)
C17 C18 C19 C27 177.77(16)
C15 C14 C19 C18 4.6(2)
Ge1 C14 C19 C18 -162.85(12)
C15 C14 C19 C27 -170.28(16)
Ge1 C14 C19 C27 22.3(2)
C16 C15 C20 Si2 -66.31(19)
C14 C15 C20 Si2 120.59(16)
C16 C15 C20 Si1 65.21(17)
C14 C15 C20 Si1 -107.89(16)
C18 C19 C27 Si3 -87.10(15)
C14 C19 C27 Si3 87.91(18)
C18 C19 C27 Si4 47.1(2)
C14 C19 C27 Si4 -137.91(15)
C19 C27 Si3 C29 58.48(14)
Si4 C27 Si3 C29 -77.59(12)
C19 C27 Si3 C28 -61.76(13)
Si4 C27 Si3 C28 162.16(10)
C19 C27 Si3 C30 -178.21(12)
Si4 C27 Si3 C30 45.72(13)
C18 C17 C34 C37 -49.9(2)
C16 C17 C34 C37 133.55(19)
C18 C17 C34 C36 69.7(2)
C16 C17 C34 C36 -106.9(2)
C18 C17 C34 C35 -169.39(18)
C16 C17 C34 C35 14.0(3)
C91 C87 C90 C100 -7.7(3)
Ge2 C87 C90 C100 177.96(19)
C91 C87 C90 C99 8.9(3)
Ge2 C87 C90 C99 -165.45(18)
C91 C87 C90 C44 -176.19(15)
Ge2 C87 C90 C44 9.4(2)
C90 C87 C91 C102 -12.7(3)
Ge2 C87 C91 C102 161.76(18)
C90 C87 C91 C101 5.8(3)
Ge2 C87 C91 C101 -179.74(19)
C90 C87 C91 C51 174.26(16)
Ge2 C87 C91 C51 -11.3(2)
C100 C90 C44 Si6 -71.3(2)
C87 C90 C44 Si6 97.46(17)
C99 C90 C44 Si6 -87.38(19)
C100 C90 C44 Si5 59.8(2)
C87 C90 C44 Si5 -131.46(15)
C99 C90 C44 Si5 43.7(2)
C90 C44 Si6 C50 -57.98(14)
Si5 C44 Si6 C50 170.93(11)
C90 C44 Si6 C48 -177.11(12)
Si5 C44 Si6 C48 51.80(12)
C90 C44 Si6 C49 59.55(14)
Si5 C44 Si6 C49 -71.53(12)
C87 C91 C51 Si10 -124.22(17)
C101 C91 C51 Si10 44.7(2)
C102 C91 C51 Si7 -58.8(3)
C87 C91 C51 Si7 114.45(18)
C102 C91 C51 Si8 71.0(2)
C87 C91 C51 Si8 -115.78(16)
C87 C91 C51 Si9 109.49(17)
C101 C91 C51 Si9 -81.6(2)
C91 C51 Si7 C54 -76.8(2)
Si8 C51 Si7 C54 155.77(16)
C91 C51 Si7 C53 172.7(2)
Si8 C51 Si7 C53 45.3(2)
C91 C51 Si7 C52 47.4(2)
Si8 C51 Si7 C52 -80.02(18)
C91 C51 Si10 C66 47.2(2)
Si9 C51 Si10 C66 169.1(2)
C91 C51 Si10 C56 -69.9(2)
Si9 C51 Si10 C56 51.96(19)
C91 C51 Si10 C57 167.1(3)
Si9 C51 Si10 C57 -71.1(3)
C88 C85 C93 C100 115.1(4)
C96 C85 C93 C100 -11.7(5)
C97 C85 C93 C100 -127.5(4)
C88 C85 C93 C101 -62.7(5)
C96 C85 C93 C101 170.5(4)
C97 C85 C93 C101 54.7(5)
C81 C86 C98 C102 17.0(5)
C95 C86 C98 C102 -115.8(4)
C89 C86 C98 C102 129.6(4)
C81 C86 C98 C99 -166.3(4)
C95 C86 C98 C99 60.8(5)
C89 C86 C98 C99 -53.7(4)
C102 C98 C99 C90 0.0(5)
C86 C98 C99 C90 -176.8(3)
C87 C90 C99 C98 -2.7(4)
C44 C90 C99 C98 -178.1(2)
C101 C93 C100 C90 -6.3(5)
C85 C93 C100 C90 175.7(3)
C87 C90 C100 C93 8.5(5)
C44 C90 C100 C93 178.1(3)
C100 C93 C101 C91 3.9(5)
C85 C93 C101 C91 -178.1(3)
C87 C91 C101 C93 -4.1(4)
C51 C91 C101 C93 -173.8(3)
C87 C91 C102 C98 10.7(4)
C51 C91 C102 C98 -175.6(3)
C99 C98 C102 C91 -4.2(5)
C86 C98 C102 C91 172.4(3)

loop_
_cod_changelog_entry_id
_cod_changelog_entry_author
_cod_changelog_entry_date
_cod_changelog_entry_text
1 'Vaitkus, Antanas' 2022-05-09T00:03:00+03:00
;
 Replaced the '&#x009D;' sequence with a backslash symbol ('\')
 in the value of the '_diffrn_measurement_method' data item.
;
